data_4322269
loop_
_publ_author_name
'Dirk Pfeiffer'
'Bhekumusa J. Ximba'
'Louise M. Liable-Sands'
'Arnold L. Rheingold'
'Mary Jane Heeg'
'David M. Coleman'
'H. Bernhard Schlegel'
'Thomas F. Kuech'
'Charles H. Winter'

_publ_contact_author
;
     Dr. C. H. Winter
     Department of Chemistry
     Wayne State University
     Detroit, MI 48202
     USA
;
_publ_contact_author_email cwinter@sun.science.wayne.edu
_publ_contact_author_fax '+313 577 2099'
_publ_contact_author_phone '+313 577 5224'
_publ_section_title
;
 Synthesis, Structure, and Molecular Orbital Studies of Yttrium, Erbium,
 and Lutetium Complexes Bearing \h2-Pyrazolato Ligands: Development of a
 New Class of Precursors for Doping Semiconductors
;
_journal_name_full 'Inorganic Chemistry'
_journal_page_first 4539
_journal_page_last 4548
_journal_paper_doi 10.1021/ic990319o
_journal_volume 38
_journal_year 1999
_chemical_formula_sum 'C44 H77 Er N8'
_chemical_formula_weight 885.40
_chemical_name_systematic
;
 ?
;
_space_group_IT_number 14
_symmetry_cell_setting monoclinic
_symmetry_space_group_name_Hall '-P 2ybc'
_symmetry_space_group_name_H-M 'P 1 21/c 1'
_atom_sites_solution_hydrogens geom
_atom_sites_solution_primary direct
_atom_sites_solution_secondary difmap
_audit_creation_method SHELXL
_cell_angle_alpha 90.00
_cell_angle_beta 93.3970(10)
_cell_angle_gamma 90.00
_cell_formula_units_Z 4
_cell_length_a 20.9714(3)
_cell_length_b 10.6371(2)
_cell_length_c 22.13320(10)
_cell_measurement_temperature 218(2)
_cell_measurement_theta_max 28.0
_cell_measurement_theta_min 2.0
_cell_volume 4928.69(12)
_computing_cell_refinement 'Siemens SAINT'
_computing_data_collection 'Siemens SMART'
_computing_data_reduction 'Siemens SAINT'
_computing_molecular_graphics 'Siemens SHELXTL'
_computing_publication_material 'Siemens SHELXTL'
_computing_structure_refinement 'SHELXL-93 (Sheldrick, 1993)'
_computing_structure_solution 'SHELXS-86 (Sheldrick, 1990)'
_diffrn_ambient_temperature 218(2)
_diffrn_measurement_method 'omega/phi scans'
_diffrn_radiation_monochromator graphite
_diffrn_radiation_source 'fine-focus sealed tube'
_diffrn_radiation_type MoK\a
_diffrn_radiation_wavelength 0.71073
_diffrn_reflns_av_R_equivalents 0.0226
_diffrn_reflns_av_sigmaI/netI 0.0271
_diffrn_reflns_limit_h_max 23
_diffrn_reflns_limit_h_min -23
_diffrn_reflns_limit_k_max 11
_diffrn_reflns_limit_k_min -11
_diffrn_reflns_limit_l_max 24
_diffrn_reflns_limit_l_min -23
_diffrn_reflns_number 19062
_diffrn_reflns_theta_max 23.34
_diffrn_reflns_theta_min 0.97
_exptl_absorpt_coefficient_mu 1.738
_exptl_absorpt_correction_type none
_exptl_crystal_density_diffrn 1.193
_exptl_crystal_F_000 1860
_exptl_crystal_size_max 0.40
_exptl_crystal_size_mid 0.40
_exptl_crystal_size_min 0.30
_refine_diff_density_max 1.705
_refine_diff_density_min -0.597
_refine_diff_density_rms 0.073
_refine_ls_extinction_method none
_refine_ls_goodness_of_fit_all 1.689
_refine_ls_goodness_of_fit_obs 1.759
_refine_ls_matrix_type full
_refine_ls_number_parameters 478
_refine_ls_number_reflns 7017
_refine_ls_number_restraints 0
_refine_ls_restrained_S_all 1.711
_refine_ls_restrained_S_obs 1.759
_refine_ls_R_factor_all 0.0371
_refine_ls_R_factor_obs 0.0298
_refine_ls_shift/esd_max -9.233
_refine_ls_shift/esd_mean 0.227
_refine_ls_structure_factor_coef Fsqd
_refine_ls_weighting_details 'w=1/[\s^2^(Fo^2^)+(0.0300P)^2^+0.0000P] where P=(Fo^2^+2Fc^2^)/3'
_refine_ls_weighting_scheme calc
_refine_ls_wR_factor_all 0.0848
_refine_ls_wR_factor_obs 0.0808
_reflns_number_observed 6086
_reflns_number_total 7021
_reflns_observed_criterion >2sigma(I)
_cod_data_source_file ic990319o_5.cif
_cod_data_source_block win34
_cod_depositor_comments
;
The following automatic conversions were performed:

'_refine_ls_weighting_scheme' value 'calc
w=1/[\s^2^(Fo^2^)+(0.0300P)^2^+0.0000P] where P=(Fo^2^+2Fc^2^)/3' was
changed to 'calc'. New tag '_refine_ls_weighting_details' was
created. The value of the new tag was set to
'w=1/[\s^2^(Fo^2^)+(0.0300P)^2^+0.0000P] where P=(Fo^2^+2Fc^2^)/3'.

Automatic conversion script
Id: cif_fix_values 3143 2015-03-26 13:38:13Z robertas 
;
_cod_database_code 4322269

loop_
_symmetry_equiv_pos_as_xyz
'x, y, z'
'-x, y+1/2, -z+1/2'
'-x, -y, -z'
'x, -y-1/2, z-1/2'

loop_
_atom_site_aniso_label
_atom_site_aniso_U_11
_atom_site_aniso_U_22
_atom_site_aniso_U_33
_atom_site_aniso_U_23
_atom_site_aniso_U_13
_atom_site_aniso_U_12
Er 0.03133(12) 0.04015(13) 0.02659(12) 0.00200(8) 0.00519(7) 0.00414(8)
N1 0.041(2) 0.039(2) 0.035(2) 0.0019(15) 0.004(2) -0.0007(15)
N2 0.045(2) 0.038(2) 0.038(2) 0.002(2) 0.004(2) 0.001(2)
N3 0.037(2) 0.034(2) 0.034(2) -0.0012(14) 0.0079(14) -0.0005(14)
N4 0.038(2) 0.029(2) 0.037(2) -0.0005(14) 0.0087(15) -0.0019(14)
N5 0.032(2) 0.042(2) 0.035(2) -0.0078(15) -0.0012(14) 0.0025(14)
N6 0.029(2) 0.043(2) 0.036(2) -0.0027(15) 0.0032(14) 0.0016(14)
N7 0.032(2) 0.067(2) 0.034(2) 0.012(2) 0.0073(15) 0.006(2)
N8 0.032(2) 0.060(2) 0.034(2) 0.006(2) 0.0053(14) 0.005(2)
C1 0.050(3) 0.042(3) 0.047(3) -0.003(2) 0.016(2) -0.004(2)
C2 0.049(3) 0.064(3) 0.043(3) -0.007(2) 0.001(2) -0.016(2)
C3 0.039(2) 0.050(3) 0.028(2) -0.002(2) 0.002(2) -0.006(2)
C4 0.074(3) 0.041(3) 0.079(4) -0.002(3) 0.019(3) -0.005(2)
C5 0.162(7) 0.064(4) 0.100(5) 0.022(4) 0.044(5) -0.020(4)
C6 0.408(17) 0.062(5) 0.104(6) -0.015(5) -0.018(8) -0.072(8)
C7 0.105(6) 0.082(5) 0.456(19) 0.132(9) 0.092(9) 0.033(5)
C8 0.053(3) 0.067(3) 0.035(2) 0.008(2) -0.003(2) -0.006(2)
C9 0.289(11) 0.075(5) 0.058(4) 0.017(3) -0.023(5) 0.049(6)
C10 0.130(7) 0.167(8) 0.155(8) 0.095(6) -0.082(6) -0.045(6)
C11 0.162(7) 0.159(7) 0.114(6) 0.080(6) 0.077(5) 0.055(6)
C12 0.037(2) 0.036(2) 0.034(2) -0.002(2) 0.009(2) 0.000(2)
C13 0.043(2) 0.043(3) 0.036(2) 0.003(2) 0.014(2) -0.004(2)
C14 0.034(2) 0.035(2) 0.033(2) 0.001(2) 0.005(2) -0.001(2)
C15 0.055(3) 0.041(3) 0.049(3) -0.008(2) 0.017(2) -0.001(2)
C16 0.094(4) 0.038(3) 0.075(3) -0.004(3) 0.011(3) 0.013(3)
C17 0.087(4) 0.071(4) 0.086(4) -0.039(3) 0.009(3) -0.018(3)
C18 0.118(5) 0.062(4) 0.083(4) -0.021(3) 0.057(4) 0.004(3)
C19 0.046(2) 0.034(2) 0.050(3) 0.003(2) 0.006(2) -0.003(2)
C20 0.088(4) 0.047(3) 0.068(3) 0.013(2) 0.027(3) -0.011(3)
C21 0.060(3) 0.036(3) 0.079(4) 0.006(2) 0.010(3) 0.008(2)
C22 0.057(3) 0.043(3) 0.084(4) -0.007(3) -0.001(3) -0.011(2)
C23 0.043(2) 0.043(2) 0.033(2) -0.004(2) 0.005(2) -0.002(2)
C24 0.048(3) 0.047(3) 0.043(2) -0.011(2) 0.008(2) 0.005(2)
C25 0.040(2) 0.049(3) 0.039(2) 0.001(2) 0.005(2) 0.005(2)
C26 0.045(2) 0.058(3) 0.044(3) -0.013(2) 0.003(2) -0.008(2)
C27 0.172(9) 0.066(5) 0.502(23) 0.016(9) -0.209(12) -0.042(6)
C28 0.084(5) 0.393(17) 0.059(4) 0.042(7) -0.027(4) -0.101(8)
C29 0.032(3) 0.348(14) 0.129(6) -0.131(8) 0.004(3) -0.027(5)
C30 0.033(2) 0.067(3) 0.050(3) 0.002(2) 0.006(2) 0.008(2)
C31 0.041(3) 0.192(8) 0.147(7) 0.091(6) 0.002(4) 0.007(4)
C32 0.043(3) 0.471(18) 0.076(5) -0.002(8) 0.018(3) -0.002(6)
C33 0.049(4) 0.095(5) 0.292(12) -0.023(6) 0.011(5) -0.012(4)
C34 0.040(2) 0.046(2) 0.033(2) 0.008(2) 0.005(2) 0.002(2)
C35 0.036(2) 0.076(3) 0.040(2) 0.023(2) 0.000(2) 0.001(2)
C36 0.031(2) 0.063(3) 0.043(3) 0.013(2) 0.003(2) 0.002(2)
C37 0.042(2) 0.060(3) 0.040(2) 0.013(2) 0.012(2) 0.006(2)
C38 0.043(3) 0.087(4) 0.073(4) 0.034(3) 0.021(2) 0.017(3)
C39 0.078(4) 0.083(4) 0.049(3) 0.001(3) 0.021(3) 0.012(3)
C40 0.048(3) 0.070(3) 0.077(3) 0.022(3) 0.015(2) -0.001(2)
C41 0.031(2) 0.111(5) 0.067(3) 0.038(3) 0.005(2) 0.010(3)
C42 0.040(3) 0.148(6) 0.093(5) 0.039(4) 0.018(3) -0.007(3)
C43 0.034(3) 0.349(14) 0.074(4) 0.075(6) -0.009(3) -0.004(5)
C44 0.078(5) 0.117(6) 0.248(11) 0.050(7) 0.066(6) 0.047(4)

loop_
_atom_site_label
_atom_site_type_symbol
_atom_site_fract_x
_atom_site_fract_y
_atom_site_fract_z
_atom_site_U_iso_or_equiv
_atom_site_thermal_displace_type
_atom_site_occupancy
_atom_site_calc_flag
_atom_site_refinement_flags
_atom_site_disorder_group
Er Er 0.269279(7) 0.06722(2) 0.116981(7) 0.03255(9) Uani 1 d . .
N1 N 0.1777(2) 0.0594(3) 0.04848(15) 0.0381(8) Uani 1 d . .
N2 N 0.1862(2) -0.0537(3) 0.0793(2) 0.0402(8) Uani 1 d . .
N3 N 0.33535(14) 0.1690(3) 0.05138(14) 0.0351(7) Uani 1 d . .
N4 N 0.33707(15) 0.0388(3) 0.04160(14) 0.0346(7) Uani 1 d . .
N5 N 0.15108(14) 0.2375(3) 0.14682(14) 0.0366(8) Uani 1 d . .
H5A H 0.13388(14) 0.1914(3) 0.11776(14) 0.044 Uiso 1 calc R .
N6 N 0.21566(14) 0.2495(3) 0.15816(14) 0.0359(7) Uani 1 d . .
N7 N 0.32837(15) -0.0371(3) 0.19196(15) 0.0440(9) Uani 1 d . .
N8 N 0.26660(15) -0.0249(3) 0.21179(15) 0.0418(8) Uani 1 d . .
C1 C 0.1500(2) -0.1421(4) 0.0498(2) 0.0459(11) Uani 1 d . .
C2 C 0.1176(2) -0.0863(4) -0.0001(2) 0.0520(12) Uani 1 d . .
H2A H 0.0890(2) -0.1256(4) -0.0284(2) 0.062 Uiso 1 calc R .
C3 C 0.1362(2) 0.0397(4) 0.0005(2) 0.0390(10) Uani 1 d . .
C4 C 0.1496(2) -0.2759(4) 0.0723(2) 0.0641(13) Uani 1 d . .
C5 C 0.1152(4) -0.2822(6) 0.1307(3) 0.107(2) Uani 1 d . .
H5B H 0.1375(4) -0.2303(6) 0.1612(3) 0.161 Uiso 1 calc R .
H5C H 0.1143(4) -0.3685(6) 0.1448(3) 0.161 Uiso 1 calc R .
H5D H 0.0718(4) -0.2517(6) 0.1235(3) 0.161 Uiso 1 calc R .
C6 C 0.1147(6) -0.3615(7) 0.0263(4) 0.192(6) Uani 1 d . .
H6A H 0.0726(6) -0.3277(7) 0.0158(4) 0.289 Uiso 1 calc R .
H6B H 0.1107(6) -0.4448(7) 0.0435(4) 0.289 Uiso 1 calc R .
H6C H 0.1387(6) -0.3668(7) -0.0098(4) 0.289 Uiso 1 calc R .
C7 C 0.2170(4) -0.3191(7) 0.0889(6) 0.211(6) Uani 1 d . .
H7A H 0.2375(4) -0.2602(7) 0.1174(6) 0.317 Uiso 1 calc R .
H7B H 0.2409(4) -0.3231(7) 0.0527(6) 0.317 Uiso 1 calc R .
H7C H 0.2159(4) -0.4018(7) 0.1073(6) 0.317 Uiso 1 calc R .
C8 C 0.1211(2) 0.1420(5) -0.0454(2) 0.0522(11) Uani 1 d . .
C9 C 0.1186(5) 0.2693(6) -0.0166(3) 0.142(4) Uani 1 d . .
H9A H 0.1087(5) 0.3321(6) -0.0475(3) 0.213 Uiso 1 calc R .
H9B H 0.1596(5) 0.2881(6) 0.0039(3) 0.213 Uiso 1 calc R .
H9C H 0.0857(5) 0.2699(6) 0.0125(3) 0.213 Uiso 1 calc R .
C10 C 0.0578(4) 0.1162(9) -0.0799(4) 0.154(4) Uani 1 d . .
H10A H 0.0590(4) 0.0336(9) -0.0983(4) 0.231 Uiso 1 calc R .
H10B H 0.0504(4) 0.1793(9) -0.1112(4) 0.231 Uiso 1 calc R .
H10C H 0.0237(4) 0.1193(9) -0.0523(4) 0.231 Uiso 1 calc R .
C11 C 0.1733(4) 0.1436(8) -0.0895(3) 0.142(3) Uani 1 d . .
H11A H 0.1759(4) 0.0619(8) -0.1087(3) 0.214 Uiso 1 calc R .
H11B H 0.2138(4) 0.1628(8) -0.0681(3) 0.214 Uiso 1 calc R .
H11C H 0.1638(4) 0.2072(8) -0.1202(3) 0.214 Uiso 1 calc R .
C12 C 0.3711(2) 0.0164(4) -0.0063(2) 0.0353(9) Uani 1 d . .
C13 C 0.3924(2) 0.1310(4) -0.0281(2) 0.0401(10) Uani 1 d . .
H13A H 0.4177(2) 0.1434(4) -0.0613(2) 0.048 Uiso 1 calc R .
C14 C 0.3690(2) 0.2234(4) 0.0091(2) 0.0338(9) Uani 1 d . .
C15 C 0.3790(2) -0.1164(4) -0.0297(2) 0.0480(11) Uani 1 d . .
C16 C 0.4034(3) -0.2021(4) 0.0221(2) 0.0689(14) Uani 1 d . .
H16A H 0.4447(3) -0.1725(4) 0.0382(2) 0.103 Uiso 1 calc R .
H16B H 0.4075(3) -0.2873(4) 0.0071(2) 0.103 Uiso 1 calc R .
H16C H 0.3734(3) -0.2010(4) 0.0538(2) 0.103 Uiso 1 calc R .
C17 C 0.3144(3) -0.1644(6) -0.0551(3) 0.082(2) Uani 1 d . .
H17A H 0.2987(3) -0.1105(6) -0.0881(3) 0.122 Uiso 1 calc R .
H17B H 0.2843(3) -0.1636(6) -0.0235(3) 0.122 Uiso 1 calc R .
H17C H 0.3189(3) -0.2495(6) -0.0699(3) 0.122 Uiso 1 calc R .
C18 C 0.4268(3) -0.1181(5) -0.0789(3) 0.085(2) Uani 1 d . .
H18A H 0.4677(3) -0.0869(5) -0.0625(3) 0.128 Uiso 1 calc R .
H18B H 0.4114(3) -0.0650(5) -0.1123(3) 0.128 Uiso 1 calc R .
H18C H 0.4318(3) -0.2035(5) -0.0932(3) 0.128 Uiso 1 calc R .
C19 C 0.3789(2) 0.3656(4) 0.0071(2) 0.0433(10) Uani 1 d . .
C20 C 0.4003(3) 0.4045(5) -0.0551(2) 0.0670(15) Uani 1 d . .
H20A H 0.4057(3) 0.4950(5) -0.0563(2) 0.100 Uiso 1 calc R .
H20B H 0.3683(3) 0.3791(5) -0.0861(2) 0.100 Uiso 1 calc R .
H20C H 0.4406(3) 0.3639(5) -0.0623(2) 0.100 Uiso 1 calc R .
C21 C 0.3160(2) 0.4325(4) 0.0193(3) 0.0585(13) Uani 1 d . .
H21A H 0.3221(2) 0.5228(4) 0.0173(3) 0.088 Uiso 1 calc R .
H21B H 0.3031(2) 0.4098(4) 0.0592(3) 0.088 Uiso 1 calc R .
H21C H 0.2831(2) 0.4072(4) -0.0109(3) 0.088 Uiso 1 calc R .
C22 C 0.4310(2) 0.4025(4) 0.0561(3) 0.0615(13) Uani 1 d . .
H22A H 0.4376(2) 0.4927(4) 0.0553(3) 0.092 Uiso 1 calc R .
H22B H 0.4706(2) 0.3600(4) 0.0482(3) 0.092 Uiso 1 calc R .
H22C H 0.4176(2) 0.3779(4) 0.0956(3) 0.092 Uiso 1 calc R .
C23 C 0.2224(2) 0.3284(4) 0.2059(2) 0.0395(9) Uani 1 d . .
C24 C 0.1617(2) 0.3648(4) 0.2232(2) 0.0459(10) Uani 1 d . .
H24A H 0.1530(2) 0.4202(4) 0.2547(2) 0.055 Uiso 1 calc R .
C25 C 0.1171(2) 0.3038(4) 0.1850(2) 0.0425(10) Uani 1 d . .
C26 C 0.2871(2) 0.3652(4) 0.2350(2) 0.0489(11) Uani 1 d . .
C27 C 0.2958(5) 0.5027(8) 0.2312(7) 0.256(9) Uani 1 d . .
H27A H 0.2925(5) 0.5285(8) 0.1891(7) 0.383 Uiso 1 calc R .
H27B H 0.3376(5) 0.5253(8) 0.2490(7) 0.383 Uiso 1 calc R .
H27C H 0.2631(5) 0.5447(8) 0.2529(7) 0.383 Uiso 1 calc R .
C28 C 0.2927(3) 0.3282(12) 0.2989(3) 0.180(6) Uani 1 d . .
H28A H 0.2861(3) 0.2382(12) 0.3021(3) 0.270 Uiso 1 calc R .
H28B H 0.2608(3) 0.3722(12) 0.3208(3) 0.270 Uiso 1 calc R .
H28C H 0.3350(3) 0.3495(12) 0.3160(3) 0.270 Uiso 1 calc R .
C29 C 0.3395(3) 0.2999(10) 0.2048(3) 0.170(5) Uani 1 d . .
H29A H 0.3378(3) 0.3226(10) 0.1623(3) 0.254 Uiso 1 calc R .
H29B H 0.3345(3) 0.2097(10) 0.2086(3) 0.254 Uiso 1 calc R .
H29C H 0.3804(3) 0.3250(10) 0.2238(3) 0.254 Uiso 1 calc R .
C30 C 0.0445(2) 0.3014(5) 0.1823(2) 0.0498(11) Uani 1 d . .
C31 C 0.0170(3) 0.3935(8) 0.1378(4) 0.127(3) Uani 1 d . .
H31A H 0.0349(3) 0.3796(8) 0.0989(4) 0.190 Uiso 1 calc R .
H31B H 0.0270(3) 0.4780(8) 0.1517(4) 0.190 Uiso 1 calc R .
H31C H -0.0290(3) 0.3830(8) 0.1336(4) 0.190 Uiso 1 calc R .
C32 C 0.0219(3) 0.3118(13) 0.2427(3) 0.196(6) Uani 1 d . .
H32A H 0.0418(3) 0.2472(13) 0.2684(3) 0.294 Uiso 1 calc R .
H32B H -0.0241(3) 0.3012(13) 0.2410(3) 0.294 Uiso 1 calc R .
H32C H 0.0329(3) 0.3940(13) 0.2592(3) 0.294 Uiso 1 calc R .
C33 C 0.0200(3) 0.1712(7) 0.1580(5) 0.145(4) Uani 1 d . .
H33A H 0.0332(3) 0.1590(7) 0.1172(5) 0.218 Uiso 1 calc R .
H33B H -0.0263(3) 0.1688(7) 0.1579(5) 0.218 Uiso 1 calc R .
H33C H 0.0378(3) 0.1049(7) 0.1840(5) 0.218 Uiso 1 calc R .
C34 C 0.2666(2) -0.0735(4) 0.2675(2) 0.0396(10) Uani 1 d . .
C35 C 0.3279(2) -0.1159(5) 0.2843(2) 0.0507(12) Uani 1 d . .
H35A H 0.3415(2) -0.1539(5) 0.3212(2) 0.061 Uiso 1 calc R .
C36 C 0.3648(2) -0.0911(4) 0.2361(2) 0.0457(11) Uani 1 d . .
C37 C 0.2071(2) -0.0768(4) 0.3027(2) 0.0470(11) Uani 1 d . .
C38 C 0.1538(2) 0.0026(6) 0.2704(2) 0.0670(15) Uani 1 d . .
H38A H 0.1159(2) -0.0004(6) 0.2934(2) 0.101 Uiso 1 calc R .
H38B H 0.1440(2) -0.0308(6) 0.2302(2) 0.101 Uiso 1 calc R .
H38C H 0.1681(2) 0.0890(6) 0.2674(2) 0.101 Uiso 1 calc R .
C39 C 0.2220(2) -0.0223(6) 0.3667(2) 0.0692(14) Uani 1 d . .
H39A H 0.1838(2) -0.0247(6) 0.3892(2) 0.104 Uiso 1 calc R .
H39B H 0.2364(2) 0.0639(6) 0.3634(2) 0.104 Uiso 1 calc R .
H39C H 0.2553(2) -0.0720(6) 0.3876(2) 0.104 Uiso 1 calc R .
C40 C 0.1843(2) -0.2117(5) 0.3083(2) 0.0647(14) Uani 1 d . .
H40A H 0.1461(2) -0.2134(5) 0.3310(2) 0.097 Uiso 1 calc R .
H40B H 0.2175(2) -0.2614(5) 0.3293(2) 0.097 Uiso 1 calc R .
H40C H 0.1748(2) -0.2465(5) 0.2683(2) 0.097 Uiso 1 calc R .
C41 C 0.4356(2) -0.1160(6) 0.2301(2) 0.070(2) Uani 1 d . .
C42 C 0.4620(2) -0.0241(7) 0.1849(3) 0.093(2) Uani 1 d . .
H42A H 0.4573(2) 0.0612(7) 0.1995(3) 0.140 Uiso 1 calc R .
H42B H 0.4385(2) -0.0332(7) 0.1461(3) 0.140 Uiso 1 calc R .
H42C H 0.5068(2) -0.0419(7) 0.1805(3) 0.140 Uiso 1 calc R .
C43 C 0.4709(3) -0.0977(10) 0.2919(3) 0.153(4) Uani 1 d . .
H43A H 0.4655(3) -0.0117(10) 0.3052(3) 0.229 Uiso 1 calc R .
H43B H 0.5159(3) -0.1152(10) 0.2887(3) 0.229 Uiso 1 calc R .
H43C H 0.4535(3) -0.1547(10) 0.3210(3) 0.229 Uiso 1 calc R .
C44 C 0.4430(3) -0.2472(7) 0.2078(5) 0.146(4) Uani 1 d . .
H44A H 0.4262(3) -0.3056(7) 0.2365(5) 0.219 Uiso 1 calc R .
H44B H 0.4879(3) -0.2647(7) 0.2035(5) 0.219 Uiso 1 calc R .
H44C H 0.4198(3) -0.2566(7) 0.1689(5) 0.219 Uiso 1 calc R .

loop_
_atom_type_symbol
_atom_type_description
_atom_type_scat_dispersion_real
_atom_type_scat_dispersion_imag
_atom_type_scat_source
C C 0.0033 0.0016 'International Tables Vol C Tables 4.2.6.8 and 6.1.1.4'
H H 0.0000 0.0000 'International Tables Vol C Tables 4.2.6.8 and 6.1.1.4'
N N 0.0061 0.0033 'International Tables Vol C Tables 4.2.6.8 and 6.1.1.4'
Er Er -0.2586 4.9576 'International Tables Vol C Tables 4.2.6.8 and 6.1.1.4'

loop_
_geom_angle_atom_site_label_1
_geom_angle_atom_site_label_2
_geom_angle_atom_site_label_3
_geom_angle
_geom_angle_site_symmetry_1
_geom_angle_site_symmetry_3
_geom_angle_publ_flag
N4 Er N2 98.83(11) . . ?
N4 Er N7 97.57(11) . . ?
N2 Er N7 111.02(12) . . ?
N4 Er N3 35.42(10) . . ?
N2 Er N3 120.18(11) . . ?
N7 Er N3 111.04(11) . . ?
N4 Er N8 131.06(11) . . ?
N2 Er N8 91.92(12) . . ?
N7 Er N8 35.25(11) . . ?
N3 Er N8 143.75(11) . . ?
N4 Er N1 92.52(11) . . ?
N2 Er N1 34.63(11) . . ?
N7 Er N1 145.56(12) . . ?
N3 Er N1 96.12(11) . . ?
N8 Er N1 120.01(11) . . ?
N4 Er N6 134.43(10) . . ?
N2 Er N6 103.03(11) . . ?
N7 Er N6 110.75(12) . . ?
N3 Er N6 99.64(10) . . ?
N8 Er N6 87.79(11) . . ?
N1 Er N6 83.89(10) . . ?
C3 N1 N2 108.1(3) . . ?
C3 N1 Er 165.2(3) . . ?
N2 N1 Er 69.0(2) . . ?
C1 N2 N1 108.2(3) . . ?
C1 N2 Er 164.3(3) . . ?
N1 N2 Er 76.4(2) . . ?
C14 N3 N4 107.5(3) . . ?
C14 N3 Er 174.1(3) . . ?
N4 N3 Er 70.1(2) . . ?
C12 N4 N3 108.6(3) . . ?
C12 N4 Er 173.4(3) . . ?
N3 N4 Er 74.5(2) . . ?
C25 N5 N6 113.2(3) . . ?
C23 N6 N5 105.0(3) . . ?
C23 N6 Er 139.0(2) . . ?
N5 N6 Er 109.2(2) . . ?
C36 N7 N8 108.2(3) . . ?
C36 N7 Er 176.4(3) . . ?
N8 N7 Er 73.2(2) . . ?
C34 N8 N7 107.7(3) . . ?
C34 N8 Er 177.4(3) . . ?
N7 N8 Er 71.5(2) . . ?
N2 C1 C2 108.7(4) . . ?
N2 C1 C4 120.7(4) . . ?
C2 C1 C4 130.6(4) . . ?
C3 C2 C1 106.2(4) . . ?
N1 C3 C2 108.8(4) . . ?
N1 C3 C8 121.3(4) . . ?
C2 C3 C8 129.7(4) . . ?
C6 C4 C7 112.7(7) . . ?
C6 C4 C1 110.8(5) . . ?
C7 C4 C1 110.1(4) . . ?
C6 C4 C5 108.0(6) . . ?
C7 C4 C5 105.3(6) . . ?
C1 C4 C5 109.6(4) . . ?
C9 C8 C3 112.1(4) . . ?
C9 C8 C10 109.0(6) . . ?
C3 C8 C10 110.6(4) . . ?
C9 C8 C11 108.1(6) . . ?
C3 C8 C11 108.1(4) . . ?
C10 C8 C11 108.9(6) . . ?
N4 C12 C13 108.4(3) . . ?
N4 C12 C15 120.9(3) . . ?
C13 C12 C15 130.6(4) . . ?
C12 C13 C14 106.3(3) . . ?
N3 C14 C13 109.2(3) . . ?
N3 C14 C19 121.9(3) . . ?
C13 C14 C19 128.9(3) . . ?
C17 C15 C16 109.1(4) . . ?
C17 C15 C18 110.0(4) . . ?
C16 C15 C18 108.9(4) . . ?
C17 C15 C12 109.0(4) . . ?
C16 C15 C12 109.7(4) . . ?
C18 C15 C12 110.2(4) . . ?
C14 C19 C21 109.5(3) . . ?
C14 C19 C20 110.0(4) . . ?
C21 C19 C20 109.5(4) . . ?
C14 C19 C22 108.8(3) . . ?
C21 C19 C22 109.8(4) . . ?
C20 C19 C22 109.3(4) . . ?
N6 C23 C24 109.2(3) . . ?
N6 C23 C26 122.9(3) . . ?
C24 C23 C26 127.9(4) . . ?
C23 C24 C25 107.1(4) . . ?
N5 C25 C24 105.5(3) . . ?
N5 C25 C30 122.4(4) . . ?
C24 C25 C30 132.1(4) . . ?
C28 C26 C27 108.6(8) . . ?
C28 C26 C23 111.0(4) . . ?
C27 C26 C23 109.9(4) . . ?
C28 C26 C29 106.8(6) . . ?
C27 C26 C29 109.8(8) . . ?
C23 C26 C29 110.7(4) . . ?
C32 C30 C31 115.3(6) . . ?
C32 C30 C25 110.1(4) . . ?
C31 C30 C25 111.3(4) . . ?
C32 C30 C33 105.5(7) . . ?
C31 C30 C33 104.5(5) . . ?
C25 C30 C33 109.7(4) . . ?
N8 C34 C35 108.8(3) . . ?
N8 C34 C37 122.0(3) . . ?
C35 C34 C37 129.3(4) . . ?
C36 C35 C34 106.5(4) . . ?
N7 C36 C35 108.9(4) . . ?
N7 C36 C41 122.1(4) . . ?
C35 C36 C41 129.0(4) . . ?
C34 C37 C38 110.3(3) . . ?
C34 C37 C39 109.6(4) . . ?
C38 C37 C39 108.7(4) . . ?
C34 C37 C40 109.8(4) . . ?
C38 C37 C40 109.4(4) . . ?
C39 C37 C40 109.1(4) . . ?
C44 C41 C42 109.5(6) . . ?
C44 C41 C43 111.1(6) . . ?
C42 C41 C43 109.3(5) . . ?
C44 C41 C36 108.3(5) . . ?
C42 C41 C36 109.8(4) . . ?
C43 C41 C36 108.9(5) . . ?

loop_
_geom_bond_atom_site_label_1
_geom_bond_atom_site_label_2
_geom_bond_distance
_geom_bond_site_symmetry_2
_geom_bond_publ_flag
Er N4 2.275(3) . ?
Er N2 2.282(3) . ?
Er N7 2.298(3) . ?
Er N3 2.332(3) . ?
Er N8 2.320(3) . ?
Er N1 2.377(3) . ?
Er N6 2.445(3) . ?
N1 C3 1.349(5) . ?
N1 N2 1.390(4) . ?
N2 C1 1.353(5) . ?
N3 C14 1.336(5) . ?
N3 N4 1.402(4) . ?
N4 C12 1.333(5) . ?
N5 C25 1.338(5) . ?
N5 N6 1.369(4) . ?
N6 C23 1.350(5) . ?
N7 C36 1.334(5) . ?
N7 N8 1.398(4) . ?
N8 C34 1.337(5) . ?
C1 C2 1.395(6) . ?
C1 C4 1.507(6) . ?
C2 C3 1.396(6) . ?
C3 C8 1.509(6) . ?
C4 C6 1.522(9) . ?
C4 C7 1.511(9) . ?
C4 C5 1.519(7) . ?
C8 C9 1.499(8) . ?
C8 C10 1.516(8) . ?
C8 C11 1.510(7) . ?
C12 C13 1.395(6) . ?
C12 C15 1.517(6) . ?
C13 C14 1.391(5) . ?
C14 C19 1.529(5) . ?
C15 C17 1.524(7) . ?
C15 C16 1.530(7) . ?
C15 C18 1.522(6) . ?
C19 C21 1.536(6) . ?
C19 C20 1.530(6) . ?
C19 C22 1.544(6) . ?
C23 C24 1.407(5) . ?
C23 C26 1.518(6) . ?
C24 C25 1.385(6) . ?
C25 C30 1.521(5) . ?
C26 C28 1.464(8) . ?
C26 C27 1.478(10) . ?
C26 C29 1.492(8) . ?
C30 C32 1.448(7) . ?
C30 C31 1.482(7) . ?
C30 C33 1.561(8) . ?
C34 C35 1.391(6) . ?
C34 C37 1.510(6) . ?
C35 C36 1.380(6) . ?
C36 C41 1.520(6) . ?
C37 C38 1.543(6) . ?
C37 C39 1.545(7) . ?
C37 C40 1.520(6) . ?
C41 C44 1.492(10) . ?
C41 C42 1.525(7) . ?
C41 C43 1.528(8) . ?
